data_1561656
loop_
_publ_author_name
'Li, Yunfei'
'Liang, Fei'
'Song, Huimin'
'Liu, Wang'
'Lin, Zheshuai'
'Zhang, Guochun'
'Wu, Yicheng'

_publ_section_title
;
 LiCsPbP2O7: A new alkali metal lead pyrophosphate featuring two
 dimensional [LiP2O7]\\infty layer
;
_journal_name_full 'Journal of Solid State Chemistry'
_journal_page_first 120823
_journal_paper_doi 10.1016/j.jssc.2019.06.028
_journal_volume 280
_journal_year 2019
_chemical_formula_moiety 'Cs Li O7 P2 Pb'
_chemical_formula_sum 'Cs Li O7 P2 Pb'
_chemical_formula_weight 520.9898
_space_group_crystal_system monoclinic
_space_group_IT_number 14
_space_group_name_Hall '-P 2ybc'
_space_group_name_H-M_alt 'P 1 21/c 1'
_atom_sites_solution_hydrogens .
_atom_sites_solution_primary direct
_cell_angle_alpha 90
_cell_angle_beta 104.65(3)
_cell_angle_gamma 90
_cell_formula_units_Z 4
_cell_length_a 6.8176(14)
_cell_length_b 10.477(2)
_cell_length_c 10.809(2)
_cell_measurement_reflns_used 2417
_cell_measurement_temperature 153.1500
_cell_measurement_theta_max 27.4662
_cell_measurement_theta_min 1.9439
_cell_volume 747.0(3)
_computing_cell_refinement 'CrystalClear (Rigaku Inc., 2008)'
_computing_data_collection 'CrystalClear (Rigaku Inc., 2008)'
_computing_data_reduction 'CrystalClear (Rigaku Inc., 2008)'
_computing_molecular_graphics 'Olex2 (Dolomanov et al., 2009)'
_computing_publication_material 'Olex2 (Dolomanov et al., 2009)'
_computing_structure_refinement 'ShelXL (Sheldrick, 2015)'
_computing_structure_solution 'SIR2004 (Burla et al.,  2007)'
_diffrn_ambient_temperature 153.1500
_diffrn_detector_area_resol_mean 28.5714
_diffrn_measured_fraction_theta_full 0.971
_diffrn_measured_fraction_theta_max 0.968
_diffrn_measurement_details
;
scan:
	Number of images: 360
	           Slice: -110.0000 - 70.0000
	     Image width: 0.5000
	        Exp time: 5.0000
	   Rotation axis: Omega
	           Omega: 0.0000
	             Chi: 45.0000
	             Phi: 0.0000
	             XTD: 44.8652
	          2theta: -20.2187
scan:
	Number of images: 360
	           Slice: -110.0000 - 70.0000
	     Image width: 0.5000
	        Exp time: 5.0000
	   Rotation axis: Omega
	           Omega: 0.0000
	             Chi: 45.0000
	             Phi: 90.0000
	             XTD: 44.8652
	          2theta: -20.2187
;
_diffrn_measurement_device
;
Saturn724+ (2x2 bin mode)
;
_diffrn_measurement_device_details
;
AFC10: Fixed Chi 2 circle
;
_diffrn_measurement_device_type 'multiwire proportional'
_diffrn_measurement_method dtprofit.ref
_diffrn_orient_matrix_type d*Trek
_diffrn_orient_matrix_UB_11 -0.1068
_diffrn_orient_matrix_UB_12 -0.0861
_diffrn_orient_matrix_UB_13 0.0646
_diffrn_orient_matrix_UB_21 0.0403
_diffrn_orient_matrix_UB_22 -0.0780
_diffrn_orient_matrix_UB_23 -0.0373
_diffrn_orient_matrix_UB_31 0.0357
_diffrn_orient_matrix_UB_32 -0.0226
_diffrn_orient_matrix_UB_33 0.0858
_diffrn_radiation_detector CCD
_diffrn_radiation_monochromator 'Graphite Monochromator'
_diffrn_radiation_type MoK\a
_diffrn_radiation_wavelength 0.71073
_diffrn_reflns_av_R_equivalents 0.0725
_diffrn_reflns_av_unetI/netI 0.0641
_diffrn_reflns_Laue_measured_fraction_full 0.971
_diffrn_reflns_Laue_measured_fraction_max 0.968
_diffrn_reflns_limit_h_max 8
_diffrn_reflns_limit_h_min -8
_diffrn_reflns_limit_k_max 13
_diffrn_reflns_limit_k_min -12
_diffrn_reflns_limit_l_max 14
_diffrn_reflns_limit_l_min -13
_diffrn_reflns_number 5780
_diffrn_reflns_point_group_measured_fraction_full 0.971
_diffrn_reflns_point_group_measured_fraction_max 0.968
_diffrn_reflns_theta_full 25.242
_diffrn_reflns_theta_max 27.467
_diffrn_reflns_theta_min 3.650
_diffrn_source 'Rotating Anode'
_diffrn_source_current 90.0000
_diffrn_source_power 4.5000
_diffrn_source_voltage 50.0000
_exptl_absorpt_coefficient_mu 27.808
_exptl_absorpt_correction_T_max 1.0000
_exptl_absorpt_correction_T_min 0.5958
_exptl_absorpt_correction_type multi-scan
_exptl_absorpt_process_details 'CrystalClear (Rigaku Inc., 2008)'
_exptl_crystal_colour Colorless
_exptl_crystal_density_diffrn 4.633
_exptl_crystal_description Prism
_exptl_crystal_F_000 904
_exptl_crystal_size_max 0.03
_exptl_crystal_size_mid 0.02
_exptl_crystal_size_min 0.02
_refine_diff_density_max 1.655
_refine_diff_density_min -1.888
_refine_diff_density_rms 0.401
_refine_ls_extinction_coef 0.00093(14)
_refine_ls_extinction_expression Fc^*^=kFc[1+0.001xFc^2^\l^3^/sin(2\q)]^-1/4^
_refine_ls_extinction_method 'SHELXL-2018/3 (Sheldrick 2018)'
_refine_ls_goodness_of_fit_ref 1.167
_refine_ls_hydrogen_treatment undef
_refine_ls_matrix_type full
_refine_ls_number_parameters 110
_refine_ls_number_reflns 1654
_refine_ls_number_restraints 126
_refine_ls_restrained_S_all 1.129
_refine_ls_R_factor_all 0.0621
_refine_ls_R_factor_gt 0.0526
_refine_ls_shift/su_max 0.000
_refine_ls_shift/su_mean 0.000
_refine_ls_structure_factor_coef Fsqd
_refine_ls_weighting_details 'w=1/[\s^2^(Fo^2^)+18.4950P] where P=(Fo^2^+2Fc^2^)/3'
_refine_ls_weighting_scheme calc
_refine_ls_wR_factor_gt 0.0793
_refine_ls_wR_factor_ref 0.0825
_reflns_Friedel_coverage 0.000
_reflns_Friedel_fraction_full .
_reflns_Friedel_fraction_max .
_reflns_number_gt 1493
_reflns_number_total 1654
_reflns_threshold_expression 'I > 2\s(I)'
_cod_data_source_file JSSC-2019-120823.cif
_cod_data_source_block a
_cod_depositor_comments
;
The following automatic conversions were performed:

data item '_exptl_absorpt_correction_type' value 'Multi-scan' was
changed to 'multi-scan' in accordance with the built-in table derived
from the CIF Core dictionary named 'cif_core.dic' version 2.4.5 last
updated on 2014-11-21.

Automatic conversion script
Id: cif_fix_values 8369 2020-08-20 11:38:08Z andrius 
;
_cod_database_code 1561656
_shelx_space_group_comment
;
The symmetry employed for this shelxl refinement is uniquely defined
by the following loop, which should always be used as a source of
symmetry information in preference to the above space-group names.
They are only intended as comments.
;
_shelx_estimated_absorpt_t_max 0.606
_shelx_estimated_absorpt_t_min 0.489
_diffrn_number_total 1804
_olex2_refinement_description
;
1. Uiso/Uaniso restraints and constraints
All non-hydrogen atoms have similar U: within 2A with sigma of 0.002 and sigma
for terminal atoms of 0.002
All non-hydrogen atoms restrained to be isotropic: with sigma of 0.002 and
sigma for terminal atoms of 0.002
;
_olex2_submission_special_instructions 'No special instructions were received'

loop_
_space_group_symop_operation_xyz
'x, y, z'
'-x, y+1/2, -z+1/2'
'-x, -y, -z'
'x, -y-1/2, z-1/2'

loop_
_atom_site_label
_atom_site_type_symbol
_atom_site_fract_x
_atom_site_fract_y
_atom_site_fract_z
_atom_site_U_iso_or_equiv
_atom_site_adp_type
_atom_site_occupancy
_atom_site_site_symmetry_order
_atom_site_calc_flag
_atom_site_refinement_flags_posn
_atom_site_refinement_flags_adp
_atom_site_refinement_flags_occupancy
_atom_site_disorder_assembly
_atom_site_disorder_group
Pb Pb 0.31485(7) 0.93725(5) 0.62917(4) 0.00821(17) Uani 1 1 d . U . . .
Cs Cs 0.76377(12) 0.81680(8) 0.99762(7) 0.0123(2) Uani 1 1 d . U . . .
P1 P 0.3603(5) 0.6359(3) 0.6622(3) 0.0073(6) Uani 1 1 d . U . . .
P2 P 0.1260(5) 0.4911(3) 0.8051(3) 0.0077(6) Uani 1 1 d . U . . .
O1 O 0.3308(13) 0.4425(9) 0.8841(8) 0.0089(11) Uani 1 1 d . U . . .
O2 O 0.5330(13) 0.5431(8) 0.6743(8) 0.0079(11) Uani 1 1 d . U . . .
O3 O -0.0255(13) 0.3856(8) 0.7604(8) 0.0079(11) Uani 1 1 d . U . . .
O4 O 0.1655(13) 0.5506(8) 0.6750(8) 0.0078(9) Uani 1 1 d . U . . .
O5 O 0.2932(13) 0.6984(8) 0.5333(8) 0.0081(11) Uani 1 1 d . U . . .
O6 O 0.0404(13) 0.5993(8) 0.8694(8) 0.0085(11) Uani 1 1 d . U . . .
O7 O 0.3942(14) 0.7370(8) 0.7680(8) 0.0085(11) Uani 1 1 d . U . . .
Li Li -0.178(3) 0.266(2) 0.643(2) 0.0078(15) Uani 1 1 d . U . . .

loop_
_atom_site_aniso_label
_atom_site_aniso_U_11
_atom_site_aniso_U_22
_atom_site_aniso_U_33
_atom_site_aniso_U_23
_atom_site_aniso_U_13
_atom_site_aniso_U_12
Pb 0.0098(3) 0.0082(3) 0.0067(2) 0.0000(2) 0.00220(17) 0.0001(2)
Cs 0.0129(4) 0.0124(4) 0.0116(4) 0.0031(3) 0.0032(3) -0.0009(3)
P1 0.0087(10) 0.0081(10) 0.0051(9) 0.0016(8) 0.0016(8) 0.0012(9)
P2 0.0082(10) 0.0085(10) 0.0068(9) 0.0000(8) 0.0028(8) 0.0002(8)
O1 0.0088(16) 0.0101(16) 0.0081(16) 0.0004(14) 0.0028(13) 0.0002(14)
O2 0.0089(16) 0.0080(16) 0.0067(16) 0.0008(14) 0.0018(13) 0.0015(14)
O3 0.0083(15) 0.0085(15) 0.0075(15) -0.0008(12) 0.0028(12) 0.0000(13)
O4 0.0086(13) 0.0084(13) 0.0065(13) 0.0006(12) 0.0021(11) 0.0003(12)
O5 0.0091(16) 0.0092(16) 0.0062(16) 0.0011(14) 0.0025(13) 0.0006(14)
O6 0.0087(16) 0.0087(16) 0.0083(16) -0.0001(14) 0.0026(13) 0.0003(14)
O7 0.0085(16) 0.0097(16) 0.0073(16) 0.0002(14) 0.0021(13) 0.0001(14)
Li 0.008(2) 0.008(2) 0.008(2) -0.0002(16) 0.0024(15) -0.0001(16)

loop_
_atom_type_symbol
_atom_type_description
_atom_type_scat_dispersion_real
_atom_type_scat_dispersion_imag
_atom_type_scat_source
Cs Cs -0.3680 2.1192 'International Tables Vol C Tables 4.2.6.8 and 6.1.1.4'
Li Li -0.0003 0.0001 'International Tables Vol C Tables 4.2.6.8 and 6.1.1.4'
O O 0.0106 0.0060 'International Tables Vol C Tables 4.2.6.8 and 6.1.1.4'
P P 0.1023 0.0942 'International Tables Vol C Tables 4.2.6.8 and 6.1.1.4'
Pb Pb -3.3944 10.1111 'International Tables Vol C Tables 4.2.6.8 and 6.1.1.4'

loop_
_geom_angle_atom_site_label_1
_geom_angle_atom_site_label_2
_geom_angle_atom_site_label_3
_geom_angle
_geom_angle_site_symmetry_1
_geom_angle_site_symmetry_3
Cs Pb Cs 97.37(2) 4_475 4_575
Cs Pb Cs 115.28(2) 2_656 4_475
Cs Pb Cs 123.467(19) 2_656 .
Cs Pb Cs 119.54(2) 2_656 4_575
Cs Pb Cs 75.77(2) . 4_575
Cs Pb Cs 115.67(3) 4_475 .
P1 Pb Cs 66.52(6) . .
P1 Pb Cs 53.16(6) . 4_575
P1 Pb Cs 60.13(6) . 4_475
P1 Pb Cs 167.75(6) . 2_656
P1 Pb Li 55.0(4) . 2_556
P1 Pb Li 59.8(3) . 3_566
O1 Pb Cs 90.3(2) 2_656 2_656
O1 Pb Cs 138.1(2) 2_656 4_475
O1 Pb Cs 66.62(19) 2_656 .
O1 Pb Cs 41.0(2) 2_656 4_575
O1 Pb P1 87.7(2) 2_656 .
O1 Pb O3 154.2(3) 2_656 2_556
O1 Pb O5 87.6(3) 2_656 .
O1 Pb O7 89.3(3) 2_656 .
O1 Pb Li 91.2(4) 2_656 3_566
O1 Pb Li 120.9(4) 2_656 2_556
O2 Pb Cs 112.0(2) 2_656 4_575
O2 Pb Cs 133.7(2) 2_656 4_475
O2 Pb Cs 46.0(2) 2_656 .
O2 Pb Cs 80.9(2) 2_656 2_656
O2 Pb P1 110.7(2) 2_656 .
O2 Pb O1 80.2(3) 2_656 2_656
O2 Pb O3 84.1(3) 2_656 2_556
O2 Pb O5 137.9(3) 2_656 .
O2 Pb O7 83.1(3) 2_656 .
O2 Pb Li 167.7(4) 2_656 3_566
O2 Pb Li 74.7(4) 2_656 2_556
O3 Pb Cs 87.77(19) 2_556 .
O3 Pb Cs 131.97(19) 2_556 4_575
O3 Pb Cs 50.09(19) 2_556 4_475
O3 Pb Cs 107.28(19) 2_556 2_656
O3 Pb P1 78.8(2) 2_556 .
O3 Pb O5 90.5(3) 2_556 .
O3 Pb Li 34.1(4) 2_556 2_556
O3 Pb Li 100.6(4) 2_556 3_566
O5 Pb Cs 139.76(18) . 2_656
O5 Pb Cs 92.21(18) . .
O5 Pb Cs 46.59(18) . 4_575
O5 Pb Cs 51.24(18) . 4_475
O5 Pb P1 28.08(18) . .
O5 Pb Li 31.8(4) . 3_566
O5 Pb Li 77.7(4) . 2_556
O7 Pb Cs 42.5(2) . .
O7 Pb Cs 69.1(2) . 4_575
O7 Pb Cs 163.75(19) . 2_656
O7 Pb Cs 74.8(2) . 4_475
O7 Pb P1 28.4(2) . .
O7 Pb O3 68.5(3) . 2_556
O7 Pb O5 56.4(3) . .
O7 Pb Li 35.8(4) . 2_556
O7 Pb Li 88.1(4) . 3_566
Li Pb Cs 122.4(3) 3_566 .
Li Pb Cs 104.5(4) 2_556 4_575
Li Pb Cs 108.1(3) 3_566 2_656
Li Pb Cs 56.5(3) 3_566 4_575
Li Pb Cs 50.7(3) 3_566 4_475
Li Pb Cs 63.5(4) 2_556 4_475
Li Pb Cs 135.1(4) 2_556 2_656
Li Pb Cs 57.4(4) 2_556 .
Li Pb Li 102.9(2) 2_556 3_566
O1 Cs P1 70.28(16) 3_667 4_576
O1 Cs O2 132.8(2) 3_667 2_656
O1 Cs O3 44.5(2) 3_667 3_667
O1 Cs O4 168.6(2) 3_667 2_656
O1 Cs O4 111.2(2) 3_667 4_676
O1 Cs O5 66.9(2) 3_667 4_576
O1 Cs O5 103.1(2) 3_667 4_676
O1 Cs O6 77.4(2) 3_667 1_655
O1 Cs O7 83.5(2) 3_667 .
O1 Cs Li 108.1(4) 3_667 2_656
O2 Cs P1 23.98(16) 4_576 4_576
O2 Cs P1 75.66(15) 2_656 4_576
O2 Cs O1 88.3(2) 4_576 3_667
O2 Cs O2 71.4(2) 4_576 2_656
O2 Cs O3 93.9(2) 4_576 3_667
O2 Cs O3 165.3(2) 2_656 3_667
O2 Cs O4 99.8(2) 4_576 2_656
O2 Cs O4 85.3(2) 4_576 4_676
O2 Cs O5 123.2(2) 2_656 4_676
O2 Cs O5 45.9(2) 4_576 4_576
O2 Cs O5 127.7(2) 4_576 4_676
O2 Cs O6 164.0(2) 4_576 1_655
O2 Cs O6 123.8(2) 2_656 1_655
O2 Cs O7 100.3(2) 4_576 .
O2 Cs Li 107.4(4) 2_656 2_656
O2 Cs Li 154.7(4) 4_576 2_656
O3 Cs P1 91.30(15) 3_667 4_576
O3 Cs O5 64.9(2) 3_667 4_676
O3 Cs Li 85.4(4) 3_667 2_656
O4 Cs P1 106.33(16) 4_676 4_576
O4 Cs P1 115.03(16) 2_656 4_576
O4 Cs O2 45.0(2) 2_656 2_656
O4 Cs O2 109.1(2) 4_676 2_656
O4 Cs O3 141.4(2) 2_656 3_667
O4 Cs O3 67.7(2) 4_676 3_667
O4 Cs O4 77.6(2) 2_656 4_676
O4 Cs O5 113.4(2) 2_656 4_576
O4 Cs O5 130.4(2) 4_676 4_576
O4 Cs O5 78.3(2) 2_656 4_676
O4 Cs O5 42.8(2) 4_676 4_676
O4 Cs O6 93.1(2) 4_676 1_655
O4 Cs O6 95.3(2) 2_656 1_655
O4 Cs Li 67.2(4) 2_656 2_656
O4 Cs Li 71.0(4) 4_676 2_656
O5 Cs P1 24.18(15) 4_576 4_576
O5 Cs P1 145.44(15) 4_676 4_576
O5 Cs O2 68.6(2) 4_576 2_656
O5 Cs O3 102.1(2) 4_576 3_667
O5 Cs O5 166.4(3) 4_576 4_676
O5 Cs O6 130.8(2) 4_576 1_655
O5 Cs Li 158.6(4) 4_576 2_656
O5 Cs Li 31.2(4) 4_676 2_656
O6 Cs P1 146.53(15) 1_655 4_576
O6 Cs O3 70.9(2) 1_655 3_667
O6 Cs O5 50.9(2) 1_655 4_676
O6 Cs Li 33.1(4) 1_655 2_656
O7 Cs P1 82.55(17) . 4_576
O7 Cs O2 60.3(2) . 2_656
O7 Cs O3 125.6(2) . 3_667
O7 Cs O4 87.3(2) . 2_656
O7 Cs O4 164.6(2) . 4_676
O7 Cs O5 131.4(2) . 4_676
O7 Cs O5 58.6(2) . 4_576
O7 Cs O6 85.3(2) . 1_655
O7 Cs Li 100.6(4) . 2_656
Li Cs P1 176.4(3) 2_656 4_576
Pb P1 Cs 145.69(10) . 2_646
Pb P1 Cs 76.72(7) . 4_475
Pb P1 Cs 82.84(7) . 4_575
Cs P1 Cs 124.43(9) 4_575 4_475
Cs P1 Cs 90.36(7) 4_575 2_646
Cs P1 Cs 79.75(7) 2_646 4_475
O2 P1 Pb 134.5(4) . .
O2 P1 Cs 57.6(3) . 4_575
O2 P1 Cs 142.7(4) . 4_475
O2 P1 Cs 63.0(3) . 2_646
O2 P1 O4 105.9(5) . .
O2 P1 O7 114.4(5) . .
O2 P1 Li 132.8(5) . 2_556
O4 P1 Pb 119.6(3) . .
O4 P1 Cs 57.3(3) . 2_646
O4 P1 Cs 49.8(3) . 4_475
O4 P1 Cs 147.1(3) . 4_575
O4 P1 Li 72.7(5) . 2_556
O5 P1 Pb 57.7(3) . .
O5 P1 Cs 65.2(3) . 4_575
O5 P1 Cs 88.9(4) . 2_646
O5 P1 Cs 60.1(3) . 4_475
O5 P1 O2 114.2(5) . .
O5 P1 O4 104.7(5) . .
O5 P1 O7 110.1(5) . .
O5 P1 Li 111.5(5) . 2_556
O7 P1 Pb 52.4(3) . .
O7 P1 Cs 106.2(4) . 4_575
O7 P1 Cs 100.9(4) . 4_475
O7 P1 Cs 158.6(4) . 2_646
O7 P1 O4 106.7(5) . .
O7 P1 Li 35.0(5) . 2_556
Li P1 Pb 65.5(4) 2_556 .
Li P1 Cs 140.1(4) 2_556 4_575
Li P1 Cs 129.5(4) 2_556 2_646
Li P1 Cs 72.9(4) 2_556 4_475
Cs P2 Cs 76.15(6) 2_646 4_475
Cs P2 Cs 148.30(10) 3_667 4_475
Cs P2 Cs 91.14(7) 3_667 2_646
O1 P2 Cs 152.7(4) . 4_475
O1 P2 Cs 88.3(3) . 2_646
O1 P2 Cs 52.1(4) . 3_667
O1 P2 O4 106.5(5) . .
O1 P2 Li 99.9(6) . 2_556
O3 P2 Cs 83.0(4) . 4_475
O3 P2 Cs 65.4(3) . 3_667
O3 P2 Cs 69.9(3) . 2_646
O3 P2 O1 113.0(5) . .
O3 P2 O4 104.7(5) . .
O3 P2 O6 112.5(5) . .
O3 P2 Li 145.1(6) . 2_556
O4 P2 Cs 46.5(3) . 4_475
O4 P2 Cs 138.9(3) . 3_667
O4 P2 Cs 49.9(3) . 2_646
O4 P2 Li 75.5(5) . 2_556
O6 P2 Cs 114.6(4) . 3_667
O6 P2 Cs 77.5(3) . 4_475
O6 P2 Cs 153.0(4) . 2_646
O6 P2 O1 113.3(5) . .
O6 P2 O4 106.1(5) . .
O6 P2 Li 39.2(5) . 2_556
Li P2 Cs 124.5(4) 2_556 2_646
Li P2 Cs 72.2(4) 2_556 4_475
Li P2 Cs 136.2(4) 2_556 3_667
Pb O1 Cs 108.1(3) 2_646 3_667
P2 O1 Pb 138.4(5) . 2_646
P2 O1 Cs 105.3(4) . 3_667
Pb O2 Cs 103.3(3) 2_646 2_646
Pb O2 Cs 126.0(3) 2_646 4_575
Cs O2 Cs 108.6(2) 4_575 2_646
P1 O2 Pb 122.1(5) . 2_646
P1 O2 Cs 98.4(4) . 4_575
P1 O2 Cs 93.4(4) . 2_646
Pb O3 Cs 160.0(3) 2_546 2_646
Pb O3 Cs 94.9(2) 2_546 3_667
Cs O3 Cs 101.1(2) 3_667 2_646
P2 O3 Pb 103.8(4) . 2_546
P2 O3 Cs 91.5(4) . 3_667
P2 O3 Cs 87.9(4) . 2_646
P2 O3 Li 156.3(9) . .
Li O3 Pb 95.3(7) . 2_546
Li O3 Cs 70.1(7) . 2_646
Li O3 Cs 100.9(7) . 3_667
Cs O4 Cs 102.4(2) 2_646 4_475
P1 O4 Cs 107.4(4) . 4_475
P1 O4 Cs 97.1(4) . 2_646
P2 O4 Cs 107.2(4) . 2_646
P2 O4 Cs 112.2(4) . 4_475
P2 O4 P1 126.8(5) . .
Pb O5 Cs 92.2(2) . 4_475
Pb O5 Cs 97.4(3) . 4_575
Cs O5 Cs 166.4(3) 4_575 4_475
P1 O5 Pb 94.2(4) . .
P1 O5 Cs 98.3(4) . 4_475
P1 O5 Cs 90.6(4) . 4_575
P1 O5 Li 164.7(9) . 3_566
Li O5 Pb 99.9(7) 3_566 .
Li O5 Cs 75.5(7) 3_566 4_475
Li O5 Cs 93.3(7) 3_566 4_575
P2 O6 Cs 169.7(5) . 1_455
P2 O6 Li 112.2(8) . 2_556
Li O6 Cs 76.5(7) 2_556 1_455
Pb O7 Cs 104.6(3) . .
P1 O7 Pb 99.2(4) . .
P1 O7 Cs 135.0(5) . .
P1 O7 Li 118.6(8) . 2_556
Li O7 Pb 94.9(7) 2_556 .
Li O7 Cs 97.0(7) 2_556 .
Pb Li Pb 149.4(7) 2_546 3_566
Pb Li Cs 74.3(4) 2_546 4_475
Pb Li Cs 127.2(6) 3_566 3_667
Pb Li Cs 71.7(4) 2_546 3_667
Pb Li Cs 78.8(4) 3_566 2_646
Pb Li Cs 74.5(4) 3_566 2_546
Pb Li Cs 107.5(5) 3_566 4_475
Pb Li Cs 128.9(6) 2_546 2_646
Pb Li Cs 76.6(4) 2_546 2_546
Cs Li Cs 75.5(4) 2_546 4_475
Cs Li Cs 130.5(6) 2_646 2_546
Cs Li Cs 118.8(5) 3_667 4_475
Cs Li Cs 90.3(5) 2_646 3_667
Cs Li Cs 73.9(4) 2_646 4_475
Cs Li Cs 138.8(5) 2_546 3_667
P1 Li Pb 103.7(6) 2_546 3_566
P1 Li Pb 59.5(4) 2_546 2_546
P1 Li Cs 150.7(7) 2_546 2_646
P1 Li Cs 130.4(6) 2_546 4_475
P1 Li Cs 64.6(4) 2_546 3_667
P1 Li Cs 77.0(5) 2_546 2_546
P2 Li Pb 64.2(4) 2_546 3_566
P2 Li Pb 115.3(6) 2_546 2_546
P2 Li Cs 170.4(7) 2_546 4_475
P2 Li Cs 99.0(6) 2_546 2_646
P2 Li Cs 66.9(4) 2_546 3_667
P2 Li Cs 105.5(6) 2_546 2_546
P2 Li P1 58.5(4) 2_546 2_546
O3 Li Pb 50.6(6) . 2_546
O3 Li Pb 158.8(10) . 3_566
O3 Li Cs 120.1(9) . 2_546
O3 Li Cs 80.0(7) . 2_646
O3 Li Cs 65.7(6) . 4_475
O3 Li Cs 53.3(6) . 3_667
O3 Li P1 95.0(8) . 2_546
O3 Li P2 120.2(10) . 2_546
O3 Li O5 123.8(12) . 3_566
O3 Li O6 115.8(11) . 2_546
O3 Li O7 97.4(10) . 2_546
O5 Li Pb 120.5(9) 3_566 2_546
O5 Li Pb 48.2(5) 3_566 3_566
O5 Li Cs 57.7(6) 3_566 2_546
O5 Li Cs 73.4(7) 3_566 2_646
O5 Li Cs 163.5(9) 3_566 3_667
O5 Li Cs 59.8(6) 3_566 4_475
O5 Li P1 130.2(10) 3_566 2_546
O5 Li P2 112.3(9) 3_566 2_546
O5 Li O6 100.5(10) 3_566 2_546
O5 Li O7 110.3(11) 3_566 2_546
O6 Li Pb 56.7(6) 2_546 3_566
O6 Li Pb 137.5(9) 2_546 2_546
O6 Li Cs 122.5(8) 2_546 2_546
O6 Li Cs 70.9(6) 2_546 3_667
O6 Li Cs 70.5(6) 2_546 2_646
O6 Li Cs 143.2(9) 2_546 4_475
O6 Li P1 86.4(7) 2_546 2_546
O6 Li P2 28.6(4) 2_546 2_546
O7 Li Pb 49.3(5) 2_546 2_546
O7 Li Pb 103.7(8) 2_546 3_566
O7 Li Cs 86.0(7) 2_546 3_667
O7 Li Cs 107.5(8) 2_546 4_475
O7 Li Cs 176.3(10) 2_546 2_646
O7 Li Cs 53.1(6) 2_546 2_546
O7 Li P1 26.4(4) 2_546 2_546
O7 Li P2 80.0(7) 2_546 2_546
O7 Li O6 108.6(10) 2_546 2_546

loop_
_geom_bond_atom_site_label_1
_geom_bond_atom_site_label_2
_geom_bond_distance
_geom_bond_site_symmetry_2
Pb Cs 4.5470(12) 4_575
Pb Cs 4.5299(13) 4_475
Pb Cs 4.5449(18) .
Pb Cs 4.1960(13) 2_656
Pb P1 3.183(3) .
Pb O1 2.456(8) 2_656
Pb O2 2.388(8) 2_656
Pb O3 2.607(9) 2_556
Pb O5 2.698(9) .
Pb O7 2.556(9) .
Pb Li 3.36(2) 2_556
Pb Li 3.56(2) 3_566
Cs P1 3.668(4) 4_576
Cs O1 3.138(9) 3_667
Cs O2 3.130(8) 4_576
Cs O2 3.357(9) 2_656
Cs O3 3.488(9) 3_667
Cs O4 3.189(8) 2_656
Cs O4 3.232(9) 4_676
Cs O5 3.331(9) 4_576
Cs O5 3.535(9) 4_676
Cs O6 3.463(9) 1_655
Cs O7 3.170(9) .
Cs Li 3.57(2) 2_656
P1 O2 1.507(9) .
P1 O4 1.635(9) .
P1 O5 1.502(9) .
P1 O7 1.532(9) .
P1 Li 3.02(2) 2_556
P2 O1 1.529(9) .
P2 O3 1.506(9) .
P2 O4 1.622(9) .
P2 O6 1.521(9) .
P2 Li 2.94(2) 2_556
O3 Li 1.89(2) .
O5 Li 1.91(2) 3_566
O6 Li 2.00(2) 2_556
O7 Li 1.97(2) 2_556

loop_
_geom_torsion_atom_site_label_1
_geom_torsion_atom_site_label_2
_geom_torsion_atom_site_label_3
_geom_torsion_atom_site_label_4
_geom_torsion
_geom_torsion_site_symmetry_1
_geom_torsion_site_symmetry_2
_geom_torsion_site_symmetry_3
_geom_torsion_site_symmetry_4
Pb P1 O2 Pb 108.9(5) . . . 2_646
Pb P1 O2 Cs -33.7(5) . . . 4_575
Pb P1 O2 Cs -143.1(3) . . . 2_646
Pb P1 O4 Cs 139.85(17) . . . 2_646
Pb P1 O4 Cs 34.5(4) . . . 4_475
Pb P1 O4 P2 -102.4(6) . . . .
Pb P1 O5 Cs -92.9(3) . . . 4_475
Pb P1 O5 Cs 97.4(3) . . . 4_575
Pb P1 O5 Li -158(3) . . . 3_566
Pb P1 O7 Cs -121.4(7) . . . .
Pb P1 O7 Li 100.7(9) . . . 2_556
Pb O3 Li Pb 165(3) 2_546 . . 3_566
Pb O3 Li Cs -96.1(3) 2_546 . . 3_667
Pb O3 Li Cs 89.3(3) 2_546 . . 4_475
Pb O3 Li Cs 34.7(8) 2_546 . . 2_546
Pb O3 Li Cs 166.0(3) 2_546 . . 2_646
Pb O3 Li P1 -43.1(6) 2_546 . . 2_546
Pb O3 Li P2 -99.3(9) 2_546 . . 2_546
Pb O3 Li O5 103.9(13) 2_546 . . 3_566
Pb O3 Li O6 -131.5(10) 2_546 . . 2_546
Pb O3 Li O7 -16.6(8) 2_546 . . 2_546
Cs P1 O2 Pb -111.6(5) 4_475 . . 2_646
Cs P1 O2 Pb -108.0(5) 2_646 . . 2_646
Cs P1 O2 Pb 142.6(6) 4_575 . . 2_646
Cs P1 O2 Cs 109.4(3) 2_646 . . 4_575
Cs P1 O2 Cs -109.4(3) 4_575 . . 2_646
Cs P1 O2 Cs -3.6(6) 4_475 . . 2_646
Cs P1 O2 Cs 105.8(5) 4_475 . . 4_575
Cs P1 O4 Cs 12.1(7) 4_575 . . 2_646
Cs P1 O4 Cs -93.3(6) 4_575 . . 4_475
Cs P1 O4 Cs 105.4(3) 4_475 . . 2_646
Cs P1 O4 Cs -105.4(3) 2_646 . . 4_475
Cs P1 O4 P2 129.8(5) 4_575 . . .
Cs P1 O4 P2 -136.9(8) 4_475 . . .
Cs P1 O4 P2 117.7(7) 2_646 . . .
Cs P1 O5 Pb 171.7(2) 2_646 . . .
Cs P1 O5 Pb 92.9(3) 4_475 . . .
Cs P1 O5 Pb -97.4(3) 4_575 . . .
Cs P1 O5 Cs 78.8(2) 2_646 . . 4_475
Cs P1 O5 Cs -169.7(3) 4_475 . . 4_575
Cs P1 O5 Cs 169.7(3) 4_575 . . 4_475
Cs P1 O5 Cs -90.91(16) 2_646 . . 4_575
Cs P1 O5 Li 14(3) 2_646 . . 3_566
Cs P1 O5 Li -65(3) 4_475 . . 3_566
Cs P1 O5 Li 105(3) 4_575 . . 3_566
Cs P1 O7 Pb 67.2(3) 4_575 . . .
Cs P1 O7 Pb -153.4(8) 2_646 . . .
Cs P1 O7 Pb -63.7(3) 4_475 . . .
Cs P1 O7 Cs -54.2(6) 4_575 . . .
Cs P1 O7 Cs 85.2(12) 2_646 . . .
Cs P1 O7 Cs 174.9(5) 4_475 . . .
Cs P1 O7 Li -52.7(15) 2_646 . . 2_556
Cs P1 O7 Li 168.0(8) 4_575 . . 2_556
Cs P1 O7 Li 37.0(9) 4_475 . . 2_556
Cs P2 O1 Pb 49.7(7) 2_646 . . 2_646
Cs P2 O1 Pb -4.9(14) 4_475 . . 2_646
Cs P2 O1 Pb 142.5(9) 3_667 . . 2_646
Cs P2 O1 Cs -147.4(6) 4_475 . . 3_667
Cs P2 O1 Cs -92.8(2) 2_646 . . 3_667
Cs P2 O3 Pb -85.8(3) 4_475 . . 2_546
Cs P2 O3 Pb 95.4(3) 3_667 . . 2_546
Cs P2 O3 Pb -163.6(4) 2_646 . . 2_546
Cs P2 O3 Cs 77.78(12) 4_475 . . 2_646
Cs P2 O3 Cs 178.79(19) 4_475 . . 3_667
Cs P2 O3 Cs 101.0(2) 2_646 . . 3_667
Cs P2 O3 Cs -101.0(2) 3_667 . . 2_646
Cs P2 O3 Li -122(2) 3_667 . . .
Cs P2 O3 Li -21(2) 2_646 . . .
Cs P2 O3 Li 57(2) 4_475 . . .
Cs P2 O4 Cs 22.5(6) 3_667 . . 2_646
Cs P2 O4 Cs 111.6(5) 2_646 . . 4_475
Cs P2 O4 Cs 134.1(3) 3_667 . . 4_475
Cs P2 O4 Cs -111.6(5) 4_475 . . 2_646
Cs P2 O4 P1 -113.2(8) 2_646 . . .
Cs P2 O4 P1 -90.6(7) 3_667 . . .
Cs P2 O4 P1 135.2(8) 4_475 . . .
Cs P2 O6 Cs -80(3) 3_667 . . 1_455
Cs P2 O6 Cs 69(3) 4_475 . . 1_455
Cs P2 O6 Cs 82(3) 2_646 . . 1_455
Cs P2 O6 Li 134.0(7) 3_667 . . 2_556
Cs P2 O6 Li -64.2(12) 2_646 . . 2_556
Cs P2 O6 Li -77.0(8) 4_475 . . 2_556
Cs O3 Li Pb -166.0(3) 2_646 . . 2_546
Cs O3 Li Pb 96.1(3) 3_667 . . 2_546
Cs O3 Li Pb -99(3) 3_667 . . 3_566
Cs O3 Li Pb -1(2) 2_646 . . 3_566
Cs O3 Li Cs -131.3(9) 2_646 . . 2_546
Cs O3 Li Cs -174.7(3) 3_667 . . 4_475
Cs O3 Li Cs 130.8(7) 3_667 . . 2_546
Cs O3 Li Cs -97.9(3) 3_667 . . 2_646
Cs O3 Li Cs 97.9(3) 2_646 . . 3_667
Cs O3 Li Cs -76.8(3) 2_646 . . 4_475
Cs O3 Li P1 150.9(7) 2_646 . . 2_546
Cs O3 Li P1 52.9(6) 3_667 . . 2_546
Cs O3 Li P2 -3.3(10) 3_667 . . 2_546
Cs O3 Li P2 94.7(9) 2_646 . . 2_546
Cs O3 Li O5 -62.1(12) 2_646 . . 3_566
Cs O3 Li O5 -160.0(11) 3_667 . . 3_566
Cs O3 Li O6 62.5(9) 2_646 . . 2_546
Cs O3 Li O6 -35.4(11) 3_667 . . 2_546
Cs O3 Li O7 79.4(8) 3_667 . . 2_546
Cs O3 Li O7 177.3(10) 2_646 . . 2_546
P2 O3 Li Pb -144(2) . . . 2_546
P2 O3 Li Pb 21(4) . . . 3_566
P2 O3 Li Cs 22(2) . . . 2_646
P2 O3 Li Cs -109(2) . . . 2_546
P2 O3 Li Cs -54(2) . . . 4_475
P2 O3 Li Cs 120(2) . . . 3_667
P2 O3 Li P1 173.3(17) . . . 2_546
P2 O3 Li P2 117.1(19) . . . 2_546
P2 O3 Li O5 -40(3) . . . 3_566
P2 O3 Li O6 85(2) . . . 2_546
P2 O3 Li O7 -160.3(16) . . . 2_546
O1 P2 O3 Pb 117.3(4) . . . 2_546
O1 P2 O3 Cs -79.1(4) . . . 2_646
O1 P2 O3 Cs 21.9(5) . . . 3_667
O1 P2 O3 Li -100(2) . . . .
O1 P2 O4 Cs 73.2(5) . . . 2_646
O1 P2 O4 Cs -175.2(4) . . . 4_475
O1 P2 O4 P1 -40.0(8) . . . .
O1 P2 O6 Cs -137(3) . . . 1_455
O1 P2 O6 Li 76.6(9) . . . 2_556
O2 P1 O4 Cs -147.4(4) . . . 4_475
O2 P1 O4 Cs -42.0(4) . . . 2_646
O2 P1 O4 P2 75.7(7) . . . .
O2 P1 O5 Pb -128.7(4) . . . .
O2 P1 O5 Cs -31.3(5) . . . 4_575
O2 P1 O5 Cs 138.4(4) . . . 4_475
O2 P1 O5 Li 74(3) . . . 3_566
O2 P1 O7 Pb 128.5(4) . . . .
O2 P1 O7 Cs 7.1(8) . . . .
O2 P1 O7 Li -130.8(9) . . . 2_556
O3 P2 O1 Pb 117.0(8) . . . 2_646
O3 P2 O1 Cs -25.4(5) . . . 3_667
O3 P2 O4 Cs -46.7(5) . . . 2_646
O3 P2 O4 Cs 64.8(5) . . . 4_475
O3 P2 O4 P1 -159.9(7) . . . .
O3 P2 O6 Cs -8(3) . . . 1_455
O3 P2 O6 Li -153.8(8) . . . 2_556
O4 P1 O2 Pb -68.8(6) . . . 2_646
O4 P1 O2 Cs 39.2(4) . . . 2_646
O4 P1 O2 Cs 148.6(3) . . . 4_575
O4 P1 O5 Pb 116.0(4) . . . .
O4 P1 O5 Cs -146.6(4) . . . 4_575
O4 P1 O5 Cs 23.1(4) . . . 4_475
O4 P1 O5 Li -42(3) . . . 3_566
O4 P1 O7 Pb -114.8(4) . . . .
O4 P1 O7 Cs 123.8(6) . . . .
O4 P1 O7 Li -14.0(10) . . . 2_556
O4 P2 O1 Pb 2.6(9) . . . 2_646
O4 P2 O1 Cs -139.9(4) . . . 3_667
O4 P2 O3 Pb -127.2(4) . . . 2_546
O4 P2 O3 Cs 36.4(4) . . . 2_646
O4 P2 O3 Cs 137.4(4) . . . 3_667
O4 P2 O3 Li 15(2) . . . .
O4 P2 O6 Cs 106(3) . . . 1_455
O4 P2 O6 Li -39.9(9) . . . 2_556
O5 P1 O2 Pb 176.6(5) . . . 2_646
O5 P1 O2 Cs -75.4(5) . . . 2_646
O5 P1 O2 Cs 34.0(5) . . . 4_575
O5 P1 O4 Cs -26.4(5) . . . 4_475
O5 P1 O4 Cs 79.0(4) . . . 2_646
O5 P1 O4 P2 -163.3(6) . . . .
O5 P1 O7 Pb -1.8(6) . . . .
O5 P1 O7 Cs -123.2(6) . . . .
O5 P1 O7 Li 99.0(9) . . . 2_556
O6 P2 O1 Pb -113.6(7) . . . 2_646
O6 P2 O1 Cs 103.9(5) . . . 3_667
O6 P2 O3 Pb -12.4(6) . . . 2_546
O6 P2 O3 Cs 151.1(4) . . . 2_646
O6 P2 O3 Cs -107.9(4) . . . 3_667
O6 P2 O3 Li 130(2) . . . .
O6 P2 O4 Cs -165.9(4) . . . 2_646
O6 P2 O4 Cs -54.3(5) . . . 4_475
O6 P2 O4 P1 80.9(7) . . . .
O7 P1 O2 Pb 48.4(7) . . . 2_646
O7 P1 O2 Cs -94.2(5) . . . 4_575
O7 P1 O2 Cs 156.4(4) . . . 2_646
O7 P1 O4 Cs -164.3(4) . . . 2_646
O7 P1 O4 Cs 90.3(5) . . . 4_475
O7 P1 O4 P2 -46.6(8) . . . .
O7 P1 O5 Pb 1.6(5) . . . .
O7 P1 O5 Cs -91.2(5) . . . 4_475
O7 P1 O5 Cs 99.1(4) . . . 4_575
O7 P1 O5 Li -156(3) . . . 3_566
Li P1 O2 Pb 12.1(10) 2_556 . . 2_646
Li P1 O2 Cs 120.1(7) 2_556 . . 2_646
Li P1 O2 Cs -130.5(6) 2_556 . . 4_575
Li P1 O4 Cs 81.9(5) 2_556 . . 4_475
Li P1 O4 Cs -172.7(5) 2_556 . . 2_646
Li P1 O4 P2 -55.0(7) 2_556 . . .
Li P1 O5 Pb 39.1(6) 2_556 . . .
Li P1 O5 Cs -53.7(6) 2_556 . . 4_475
Li P1 O5 Cs 136.6(5) 2_556 . . 4_575
Li P1 O5 Li -118(4) 2_556 . . 3_566
Li P1 O7 Pb -100.7(9) 2_556 . . .
Li P1 O7 Cs 137.8(12) 2_556 . . .
Li P2 O1 Pb -75.0(8) 2_556 . . 2_646
Li P2 O1 Cs 142.5(5) 2_556 . . 3_667
Li P2 O3 Pb -41.5(10) 2_556 . . 2_546
Li P2 O3 Cs 122.0(9) 2_556 . . 2_646
Li P2 O3 Cs -137.0(8) 2_556 . . 3_667
Li P2 O3 Li 101(2) 2_556 . . .
Li P2 O4 Cs 169.4(5) 2_556 . . 2_646
Li P2 O4 Cs -79.0(5) 2_556 . . 4_475
Li P2 O4 P1 56.2(7) 2_556 . . .
Li P2 O6 Cs 146(3) 2_556 . . 1_455
